data_4332654
loop_
_publ_author_name
'Elsegood, Mark R. J.'
'Smith, Martin B.'
'Staniland, Paul M.'

_publ_section_title
;
 Neutral Molecular Pd6Hexagons Using \k3-P2O-Terdentate Ligands
;
_journal_issue 17
_journal_name_full 'Inorganic Chemistry'
_journal_page_first 6761
_journal_page_last 6770
_journal_paper_doi 10.1021/ic060629o
_journal_volume 45
_journal_year 2006
_chemical_formula_sum 'C35 H34 Br N O3 P2 Pd'
_chemical_formula_weight 764.88
_chemical_name_systematic
;
 ?
;
_space_group_IT_number 14
_symmetry_cell_setting monoclinic
_symmetry_space_group_name_Hall '-P 2yn'
_symmetry_space_group_name_H-M 'P 1 21/n 1'
_atom_sites_solution_hydrogens geom
_atom_sites_solution_primary direct
_atom_sites_solution_secondary difmap
_audit_creation_method SHELXL-97
_cell_angle_alpha 90.00
_cell_angle_beta 97.919(2)
_cell_angle_gamma 90.00
_cell_formula_units_Z 4
_cell_length_a 12.0845(6)
_cell_length_b 16.9539(9)
_cell_length_c 16.1707(8)
_cell_measurement_reflns_used 12826
_cell_measurement_temperature 150(2)
_cell_measurement_theta_max 28.57
_cell_measurement_theta_min 2.31
_cell_volume 3281.4(3)
_computing_cell_refinement 'Bruker SAINT'
_computing_data_collection 'Bruker SMART'
_computing_data_reduction 'Bruker SAINT'
_computing_molecular_graphics 'Bruker SHELXTL'
_computing_publication_material 'Bruker SHELXTL and local programs'
_computing_structure_refinement 'Bruker SHELXTL'
_computing_structure_solution 'Bruker SHELXTL'
_diffrn_ambient_temperature 150(2)
_diffrn_measured_fraction_theta_full 0.999
_diffrn_measured_fraction_theta_max 0.909
_diffrn_measurement_device_type 'Bruker SMART 1000 CCD diffractometer'
_diffrn_measurement_method '\w rotation with narrow frames'
_diffrn_radiation_monochromator graphite
_diffrn_radiation_source 'sealed tube'
_diffrn_radiation_type MoK\a
_diffrn_radiation_wavelength 0.71073
_diffrn_reflns_av_R_equivalents 0.0273
_diffrn_reflns_av_sigmaI/netI 0.0265
_diffrn_reflns_limit_h_max 15
_diffrn_reflns_limit_h_min -15
_diffrn_reflns_limit_k_max 22
_diffrn_reflns_limit_k_min -21
_diffrn_reflns_limit_l_max 21
_diffrn_reflns_limit_l_min -21
_diffrn_reflns_number 27919
_diffrn_reflns_theta_full 26.00
_diffrn_reflns_theta_max 28.84
_diffrn_reflns_theta_min 1.75
_diffrn_standards_decay_% 0
_diffrn_standards_number 0
_exptl_absorpt_coefficient_mu 1.916
_exptl_absorpt_correction_T_max 0.749
_exptl_absorpt_correction_T_min 0.554
_exptl_absorpt_correction_type multi-scan
_exptl_absorpt_process_details 'SADABS v2.10, Sheldrick, G.M., (2003)'
_exptl_crystal_colour 'pale yellow'
_exptl_crystal_density_diffrn 1.548
_exptl_crystal_density_method 'not measured'
_exptl_crystal_description block
_exptl_crystal_F_000 1544
_exptl_crystal_size_max 0.35
_exptl_crystal_size_mid 0.26
_exptl_crystal_size_min 0.16
_refine_diff_density_max 0.757
_refine_diff_density_min -1.173
_refine_diff_density_rms 0.092
_refine_ls_extinction_method none
_refine_ls_goodness_of_fit_ref 1.299
_refine_ls_hydrogen_treatment constr
_refine_ls_matrix_type full
_refine_ls_number_parameters 411
_refine_ls_number_reflns 7807
_refine_ls_number_restraints 21
_refine_ls_restrained_S_all 1.299
_refine_ls_R_factor_all 0.0582
_refine_ls_R_factor_gt 0.0480
_refine_ls_shift/su_max 0.001
_refine_ls_shift/su_mean 0.000
_refine_ls_structure_factor_coef Fsqd
_refine_ls_weighting_details 'calc w=1/[\s^2^(Fo^2^)+(0.0082P)^2^+10.6068P] where P=(Fo^2^+2Fc^2^)/3'
_refine_ls_weighting_scheme calc
_refine_ls_wR_factor_gt 0.1022
_refine_ls_wR_factor_ref 0.1053
_reflns_number_gt 6672
_reflns_number_total 7807
_reflns_threshold_expression I>2\s(I)
_cod_data_source_file ic060629osup1.cif
_cod_data_source_block 4
_cod_original_sg_symbol_H-M P2(1)/n
_cod_database_code 4332654

loop_
_symmetry_equiv_pos_as_xyz
'x, y, z'
'-x+1/2, y+1/2, -z+1/2'
'-x, -y, -z'
'x-1/2, -y-1/2, z-1/2'

loop_
_atom_site_label
_atom_site_type_symbol
_atom_site_fract_x
_atom_site_fract_y
_atom_site_fract_z
_atom_site_U_iso_or_equiv
_atom_site_adp_type
_atom_site_occupancy
_atom_site_symmetry_multiplicity
_atom_site_calc_flag
_atom_site_refinement_flags
_atom_site_disorder_assembly
_atom_site_disorder_group
Pd1 Pd 0.48630(3) 0.221384(18) 0.20002(2) 0.02793(9) Uani 1 1 d D . .
Br1 Br 0.33485(7) 0.18304(6) 0.27835(6) 0.0460(3) Uani 0.740(2) 1 d PDU A 1
C35 C 0.3906(7) 0.1725(5) 0.0895(5) 0.0318(17) Uani 0.740(2) 1 d PDU A 1
H35A H 0.3780 0.1161 0.0981 0.048 Uiso 0.740(2) 1 calc PR A 1
H35B H 0.4318 0.1794 0.0418 0.048 Uiso 0.740(2) 1 calc PR A 1
H35C H 0.3185 0.1997 0.0783 0.048 Uiso 0.740(2) 1 calc PR A 1
Br1X Br 0.3419(2) 0.16826(15) 0.09500(18) 0.0386(7) Uani 0.260(2) 1 d PDU A 2
C35X C 0.363(2) 0.2051(17) 0.2881(15) 0.051(9) Uani 0.260(2) 1 d PDU A 2
H35D H 0.2896 0.1919 0.2568 0.077 Uiso 0.260(2) 1 calc PR A 2
H35E H 0.3563 0.2541 0.3194 0.077 Uiso 0.260(2) 1 calc PR A 2
H35F H 0.3871 0.1623 0.3271 0.077 Uiso 0.260(2) 1 calc PR A 2
P1 P 0.57379(8) 0.28716(6) 0.31669(6) 0.0224(2) Uani 1 1 d . A .
P2 P 0.62217(8) 0.24380(6) 0.12043(6) 0.0224(2) Uani 1 1 d . A .
C1 C 0.7241(3) 0.3089(2) 0.3212(2) 0.0234(8) Uani 1 1 d . . .
H1A H 0.7449 0.3512 0.3626 0.028 Uiso 1 1 calc R A .
H1B H 0.7677 0.2613 0.3401 0.028 Uiso 1 1 calc R . .
C2 C 0.7581(3) 0.2654(2) 0.1820(2) 0.0230(8) Uani 1 1 d . . .
H2A H 0.7837 0.2185 0.2157 0.028 Uiso 1 1 calc R A .
H2B H 0.8134 0.2761 0.1436 0.028 Uiso 1 1 calc R . .
N1 N 0.7537(3) 0.33419(18) 0.23854(19) 0.0203(6) Uani 1 1 d . A .
C3 C 0.8550(3) 0.3815(2) 0.2482(2) 0.0227(8) Uani 1 1 d . . .
C4 C 0.8498(3) 0.4630(2) 0.2348(2) 0.0272(8) Uani 1 1 d . A .
C5 C 0.9486(4) 0.5075(3) 0.2431(3) 0.0347(10) Uani 1 1 d . . .
H5 H 0.9455 0.5625 0.2318 0.042 Uiso 1 1 calc R A .
C6 C 1.0497(4) 0.4716(3) 0.2675(3) 0.0408(11) Uani 1 1 d . A .
H6 H 1.1161 0.5023 0.2732 0.049 Uiso 1 1 calc R . .
C7 C 1.0565(4) 0.3916(3) 0.2839(3) 0.0390(11) Uani 1 1 d . . .
H7 H 1.1269 0.3677 0.3017 0.047 Uiso 1 1 calc R A .
C8 C 0.9593(3) 0.3460(3) 0.2742(2) 0.0276(8) Uani 1 1 d . A .
C9 C 0.7432(4) 0.5088(2) 0.2123(2) 0.0284(8) Uani 1 1 d . . .
O1 O 0.6498(2) 0.46802(17) 0.19411(19) 0.0325(7) Uani 1 1 d . A .
H1 H 0.6627 0.4201 0.2043 0.049 Uiso 1 1 calc R . .
O2 O 0.7419(3) 0.58034(18) 0.2117(2) 0.0426(8) Uani 1 1 d . A .
O3 O 0.9563(2) 0.26719(19) 0.28780(19) 0.0364(7) Uani 1 1 d . . .
C10 C 1.0611(4) 0.2270(3) 0.3046(3) 0.0508(13) Uani 1 1 d . A .
H10A H 1.1075 0.2404 0.2615 0.076 Uiso 1 1 calc R . .
H10B H 1.0482 0.1699 0.3043 0.076 Uiso 1 1 calc R . .
H10C H 1.0993 0.2431 0.3594 0.076 Uiso 1 1 calc R . .
C11 C 0.5777(3) 0.2424(2) 0.4192(3) 0.0299(9) Uani 1 1 d . . .
C12 C 0.5315(4) 0.2752(3) 0.4846(3) 0.0364(10) Uani 1 1 d . A .
H12 H 0.4946 0.3247 0.4772 0.044 Uiso 1 1 calc R . .
C13 C 0.5379(5) 0.2374(4) 0.5607(3) 0.0532(14) Uani 1 1 d . . .
H13 H 0.5062 0.2610 0.6052 0.064 Uiso 1 1 calc R A .
C14 C 0.5901(8) 0.1657(5) 0.5720(4) 0.098(3) Uani 1 1 d . A .
H14 H 0.5920 0.1384 0.6236 0.118 Uiso 1 1 calc R . .
C15 C 0.6394(9) 0.1336(5) 0.5085(5) 0.115(4) Uani 1 1 d . . .
H15 H 0.6788 0.0851 0.5172 0.138 Uiso 1 1 calc R A .
C16 C 0.6328(6) 0.1704(3) 0.4324(4) 0.068(2) Uani 1 1 d . A .
H16 H 0.6658 0.1467 0.3885 0.082 Uiso 1 1 calc R . .
C17 C 0.5099(3) 0.3840(2) 0.3220(2) 0.0243(8) Uani 1 1 d . . .
C18 C 0.5543(4) 0.4415(3) 0.3788(3) 0.0333(9) Uani 1 1 d . A .
H18 H 0.6186 0.4298 0.4175 0.040 Uiso 1 1 calc R . .
C19 C 0.5056(4) 0.5154(3) 0.3794(3) 0.0427(11) Uani 1 1 d . . .
H19 H 0.5361 0.5540 0.4187 0.051 Uiso 1 1 calc R A .
C20 C 0.4119(4) 0.5329(3) 0.3225(3) 0.0418(12) Uani 1 1 d . A .
H20 H 0.3785 0.5837 0.3227 0.050 Uiso 1 1 calc R . .
C21 C 0.3674(4) 0.4768(3) 0.2660(3) 0.0382(11) Uani 1 1 d . . .
H21 H 0.3033 0.4890 0.2272 0.046 Uiso 1 1 calc R A .
C22 C 0.4156(3) 0.4024(3) 0.2653(3) 0.0299(9) Uani 1 1 d . A .
H22 H 0.3843 0.3640 0.2261 0.036 Uiso 1 1 calc R . .
C23 C 0.5988(4) 0.3248(2) 0.0464(2) 0.0288(9) Uani 1 1 d . . .
C24 C 0.6865(4) 0.3662(3) 0.0178(3) 0.0364(10) Uani 1 1 d . A .
H24 H 0.7617 0.3543 0.0395 0.044 Uiso 1 1 calc R . .
C25 C 0.6636(5) 0.4243(3) -0.0419(3) 0.0467(12) Uani 1 1 d . . .
H25 H 0.7234 0.4522 -0.0610 0.056 Uiso 1 1 calc R A .
C26 C 0.5556(5) 0.4424(3) -0.0740(3) 0.0491(13) Uani 1 1 d . A .
H26 H 0.5408 0.4823 -0.1153 0.059 Uiso 1 1 calc R . .
C27 C 0.4686(5) 0.4025(3) -0.0459(3) 0.0495(13) Uani 1 1 d . . .
H27 H 0.3937 0.4153 -0.0678 0.059 Uiso 1 1 calc R A .
C28 C 0.4891(4) 0.3437(3) 0.0141(3) 0.0384(10) Uani 1 1 d . A .
H28 H 0.4286 0.3165 0.0330 0.046 Uiso 1 1 calc R . .
C29 C 0.6632(3) 0.1600(2) 0.0601(2) 0.0244(8) Uani 1 1 d . . .
C30 C 0.6230(4) 0.0851(2) 0.0750(3) 0.0325(9) Uani 1 1 d . A .
H30 H 0.5735 0.0782 0.1152 0.039 Uiso 1 1 calc R . .
C31 C 0.6552(4) 0.0202(3) 0.0310(3) 0.0346(10) Uani 1 1 d . . .
H31 H 0.6272 -0.0307 0.0413 0.042 Uiso 1 1 calc R A .
C32 C 0.7267(3) 0.0294(3) -0.0267(3) 0.0325(9) Uani 1 1 d . A .
H32 H 0.7486 -0.0151 -0.0563 0.039 Uiso 1 1 calc R . .
C33 C 0.7675(3) 0.1036(3) -0.0420(3) 0.0331(9) Uani 1 1 d . . .
H33 H 0.8174 0.1097 -0.0821 0.040 Uiso 1 1 calc R A .
C34 C 0.7359(3) 0.1688(3) 0.0008(3) 0.0298(9) Uani 1 1 d . A .
H34 H 0.7639 0.2195 -0.0102 0.036 Uiso 1 1 calc R . .

loop_
_atom_site_aniso_label
_atom_site_aniso_U_11
_atom_site_aniso_U_22
_atom_site_aniso_U_33
_atom_site_aniso_U_23
_atom_site_aniso_U_13
_atom_site_aniso_U_12
Pd1 0.02130(14) 0.02464(15) 0.03714(18) -0.00060(13) 0.00151(12) -0.00100(12)
Br1 0.0242(4) 0.0494(6) 0.0691(6) 0.0056(4) 0.0227(3) -0.0026(4)
C35 0.027(4) 0.028(3) 0.040(4) -0.012(3) 0.004(4) -0.002(4)
Br1X 0.0294(13) 0.0310(10) 0.0516(13) -0.0071(8) -0.0077(11) -0.0058(11)
C35X 0.047(12) 0.045(12) 0.066(11) -0.003(8) 0.023(8) -0.026(8)
P1 0.0213(5) 0.0243(5) 0.0230(5) 0.0010(4) 0.0077(4) 0.0022(4)
P2 0.0254(5) 0.0218(5) 0.0196(5) -0.0013(4) 0.0022(4) -0.0008(4)
C1 0.0219(18) 0.032(2) 0.0163(17) -0.0005(15) 0.0046(14) 0.0021(15)
C2 0.0214(17) 0.026(2) 0.0223(18) -0.0030(15) 0.0048(14) 0.0006(15)
N1 0.0205(15) 0.0234(15) 0.0177(15) -0.0003(12) 0.0047(12) -0.0001(12)
C3 0.0211(18) 0.031(2) 0.0164(17) -0.0009(15) 0.0045(14) -0.0014(15)
C4 0.030(2) 0.031(2) 0.0226(19) -0.0067(16) 0.0088(16) -0.0040(16)
C5 0.036(2) 0.039(2) 0.031(2) -0.0051(19) 0.0124(18) -0.0111(19)
C6 0.032(2) 0.056(3) 0.036(3) -0.013(2) 0.0108(19) -0.018(2)
C7 0.022(2) 0.067(3) 0.029(2) -0.010(2) 0.0029(17) -0.004(2)
C8 0.0239(19) 0.039(2) 0.0199(19) -0.0023(16) 0.0038(15) 0.0025(17)
C9 0.036(2) 0.029(2) 0.022(2) 0.0019(16) 0.0106(16) -0.0023(17)
O1 0.0318(15) 0.0264(15) 0.0394(17) 0.0069(13) 0.0058(13) 0.0061(12)
O2 0.053(2) 0.0264(16) 0.050(2) 0.0050(14) 0.0116(16) 0.0008(14)
O3 0.0241(14) 0.0439(19) 0.0406(17) 0.0056(14) 0.0017(12) 0.0126(13)
C10 0.036(3) 0.067(4) 0.048(3) 0.013(3) 0.003(2) 0.026(3)
C11 0.032(2) 0.032(2) 0.028(2) 0.0082(17) 0.0139(17) 0.0035(17)
C12 0.036(2) 0.046(3) 0.031(2) 0.003(2) 0.0142(18) 0.008(2)
C13 0.064(3) 0.070(4) 0.030(3) 0.012(2) 0.024(2) 0.021(3)
C14 0.157(8) 0.095(6) 0.055(4) 0.048(4) 0.061(5) 0.059(5)
C15 0.206(10) 0.081(5) 0.074(5) 0.054(4) 0.077(6) 0.090(6)
C16 0.115(5) 0.053(3) 0.048(3) 0.022(3) 0.049(4) 0.044(4)
C17 0.0250(19) 0.0255(19) 0.0248(19) 0.0013(15) 0.0119(15) 0.0030(15)
C18 0.032(2) 0.032(2) 0.037(2) -0.0031(19) 0.0078(18) 0.0029(18)
C19 0.053(3) 0.029(2) 0.050(3) -0.005(2) 0.019(2) 0.002(2)
C20 0.051(3) 0.031(2) 0.049(3) 0.011(2) 0.025(2) 0.013(2)
C21 0.035(2) 0.047(3) 0.036(2) 0.018(2) 0.0186(19) 0.017(2)
C22 0.029(2) 0.037(2) 0.025(2) 0.0059(17) 0.0126(16) 0.0052(17)
C23 0.040(2) 0.0240(19) 0.022(2) -0.0028(15) 0.0046(17) 0.0010(17)
C24 0.045(3) 0.031(2) 0.032(2) 0.0033(18) 0.0008(19) -0.0063(19)
C25 0.072(4) 0.035(3) 0.033(3) 0.006(2) 0.008(2) -0.007(2)
C26 0.083(4) 0.037(3) 0.028(2) 0.011(2) 0.012(2) 0.012(3)
C27 0.060(3) 0.050(3) 0.038(3) 0.009(2) 0.006(2) 0.023(3)
C28 0.046(3) 0.038(2) 0.032(2) 0.0039(19) 0.007(2) 0.009(2)
C29 0.0286(19) 0.0260(19) 0.0185(18) -0.0033(15) 0.0033(15) -0.0007(15)
C30 0.043(2) 0.027(2) 0.030(2) -0.0027(17) 0.0128(19) -0.0013(18)
C31 0.044(3) 0.026(2) 0.035(2) -0.0039(18) 0.010(2) -0.0029(18)
C32 0.031(2) 0.035(2) 0.031(2) -0.0105(18) 0.0035(17) 0.0016(18)
C33 0.029(2) 0.043(2) 0.029(2) -0.0094(18) 0.0073(17) -0.0040(18)
C34 0.029(2) 0.033(2) 0.029(2) -0.0037(17) 0.0071(17) -0.0059(17)

loop_
_atom_type_symbol
_atom_type_description
_atom_type_scat_dispersion_real
_atom_type_scat_dispersion_imag
_atom_type_scat_source
C C 0.0033 0.0016 'International Tables Vol C Tables 4.2.6.8 and 6.1.1.4'
H H 0.0000 0.0000 'International Tables Vol C Tables 4.2.6.8 and 6.1.1.4'
N N 0.0061 0.0033 'International Tables Vol C Tables 4.2.6.8 and 6.1.1.4'
O O 0.0106 0.0060 'International Tables Vol C Tables 4.2.6.8 and 6.1.1.4'
P P 0.1023 0.0942 'International Tables Vol C Tables 4.2.6.8 and 6.1.1.4'
Br Br -0.2901 2.4595 'International Tables Vol C Tables 4.2.6.8 and 6.1.1.4'
Pd Pd -0.9988 1.0072 'International Tables Vol C Tables 4.2.6.8 and 6.1.1.4'

loop_
_geom_angle_atom_site_label_1
_geom_angle_atom_site_label_2
_geom_angle_atom_site_label_3
_geom_angle
C35 Pd1 C35X 98.8(7)
C35 Pd1 P2 86.6(2)
C35X Pd1 P2 174.6(7)
C35 Pd1 P1 172.8(2)
C35X Pd1 P1 79.0(6)
P2 Pd1 P1 95.58(4)
C35 Pd1 Br1X 13.7(2)
C35X Pd1 Br1X 85.4(7)
P2 Pd1 Br1X 99.95(7)
P1 Pd1 Br1X 161.60(7)
C35 Pd1 Br1 88.5(2)
C35X Pd1 Br1 11.2(6)
P2 Pd1 Br1 173.64(4)
P1 Pd1 Br1 89.79(4)
Br1X Pd1 Br1 75.40(7)
C11 P1 C17 106.96(18)
C11 P1 C1 98.38(18)
C17 P1 C1 103.82(18)
C11 P1 Pd1 119.55(15)
C17 P1 Pd1 108.87(13)
C1 P1 Pd1 117.67(12)
C23 P2 C29 105.30(18)
C23 P2 C2 104.62(19)
C29 P2 C2 99.01(17)
C23 P2 Pd1 116.37(14)
C29 P2 Pd1 116.47(13)
C2 P2 Pd1 113.05(12)
N1 C1 P1 112.2(2)
N1 C2 P2 112.6(2)
C3 N1 C2 113.5(3)
C3 N1 C1 111.3(3)
C2 N1 C1 111.0(3)
C4 C3 C8 119.2(4)
C4 C3 N1 120.6(3)
C8 C3 N1 120.2(3)
C3 C4 C5 119.8(4)
C3 C4 C9 124.4(4)
C5 C4 C9 115.8(4)
C6 C5 C4 120.1(4)
C5 C6 C7 121.1(4)
C6 C7 C8 119.6(4)
O3 C8 C7 124.6(4)
O3 C8 C3 115.2(4)
C7 C8 C3 120.2(4)
O1 C9 O2 120.8(4)
O1 C9 C4 117.4(3)
O2 C9 C4 121.8(4)
C8 O3 C10 117.2(4)
C12 C11 C16 118.1(4)
C12 C11 P1 124.6(3)
C16 C11 P1 117.2(3)
C11 C12 C13 121.1(4)
C14 C13 C12 120.0(5)
C13 C14 C15 119.5(5)
C14 C15 C16 120.9(6)
C15 C16 C11 120.3(5)
C18 C17 C22 118.8(4)
C18 C17 P1 122.3(3)
C22 C17 P1 118.9(3)
C19 C18 C17 120.8(4)
C18 C19 C20 119.8(5)
C21 C20 C19 120.0(4)
C20 C21 C22 120.4(4)
C21 C22 C17 120.2(4)
C28 C23 C24 119.0(4)
C28 C23 P2 118.3(3)
C24 C23 P2 122.7(3)
C25 C24 C23 120.0(5)
C26 C25 C24 120.9(5)
C25 C26 C27 119.6(5)
C26 C27 C28 120.8(5)
C27 C28 C23 119.7(5)
C30 C29 C34 118.9(4)
C30 C29 P2 119.3(3)
C34 C29 P2 121.7(3)
C29 C30 C31 120.2(4)
C32 C31 C30 120.4(4)
C31 C32 C33 120.0(4)
C32 C33 C34 120.4(4)
C33 C34 C29 120.1(4)

loop_
_geom_bond_atom_site_label_1
_geom_bond_atom_site_label_2
_geom_bond_distance
Pd1 C35 2.157(8)
Pd1 C35X 2.221(17)
Pd1 P2 2.2536(10)
Pd1 P1 2.3177(11)
Pd1 Br1X 2.434(2)
Pd1 Br1 2.4527(9)
P1 C11 1.818(4)
P1 C17 1.821(4)
P1 C1 1.845(4)
P2 C23 1.818(4)
P2 C29 1.830(4)
P2 C2 1.836(4)
C1 N1 1.493(5)
C2 N1 1.487(5)
N1 C3 1.453(5)
C3 C4 1.400(6)
C3 C8 1.407(5)
C4 C5 1.403(6)
C4 C9 1.505(6)
C5 C6 1.374(7)
C6 C7 1.383(7)
C7 C8 1.396(6)
C8 O3 1.356(5)
C9 O1 1.321(5)
C9 O2 1.213(5)
O3 C10 1.431(5)
C11 C12 1.379(6)
C11 C16 1.391(6)
C12 C13 1.380(6)
C13 C14 1.370(8)
C14 C15 1.370(9)
C15 C16 1.373(8)
C17 C18 1.395(6)
C17 C22 1.396(6)
C18 C19 1.385(6)
C19 C20 1.389(7)
C20 C21 1.377(7)
C21 C22 1.390(6)
C23 C28 1.394(6)
C23 C24 1.402(6)
C24 C25 1.380(6)
C25 C26 1.371(8)
C26 C27 1.379(8)
C27 C28 1.389(6)
C29 C30 1.393(6)
C29 C34 1.395(5)
C30 C31 1.393(6)
C31 C32 1.366(6)
C32 C33 1.385(6)
C33 C34 1.386(6)

loop_
_geom_hbond_atom_site_label_D
_geom_hbond_atom_site_label_H
_geom_hbond_atom_site_label_A
_geom_hbond_distance_DH
_geom_hbond_distance_HA
_geom_hbond_distance_DA
_geom_hbond_angle_DHA
O1 H1 N1 0.84 1.86 2.644(4) 154.3

loop_
_geom_torsion_atom_site_label_1
_geom_torsion_atom_site_label_2
_geom_torsion_atom_site_label_3
_geom_torsion_atom_site_label_4
_geom_torsion
C35X Pd1 P1 C11 44.6(9)
P2 Pd1 P1 C11 -135.13(15)
Br1X Pd1 P1 C11 77.4(3)
Br1 Pd1 P1 C11 41.44(15)
C35X Pd1 P1 C17 -78.6(9)
P2 Pd1 P1 C17 101.64(13)
Br1X Pd1 P1 C17 -45.8(3)
Br1 Pd1 P1 C17 -81.79(13)
C35X Pd1 P1 C1 163.8(9)
P2 Pd1 P1 C1 -16.02(15)
Br1X Pd1 P1 C1 -163.5(2)
Br1 Pd1 P1 C1 160.55(15)
C35 Pd1 P2 C23 74.0(3)
P1 Pd1 P2 C23 -99.13(15)
Br1X Pd1 P2 C23 70.95(16)
C35 Pd1 P2 C29 -51.1(3)
P1 Pd1 P2 C29 135.71(14)
Br1X Pd1 P2 C29 -54.21(16)
C35 Pd1 P2 C2 -164.8(3)
P1 Pd1 P2 C2 22.01(14)
Br1X Pd1 P2 C2 -167.91(15)
C11 P1 C1 N1 169.8(3)
C17 P1 C1 N1 -80.3(3)
Pd1 P1 C1 N1 40.0(3)
C23 P2 C2 N1 70.4(3)
C29 P2 C2 N1 178.9(3)
Pd1 P2 C2 N1 -57.2(3)
P2 C2 N1 C3 -144.8(3)
P2 C2 N1 C1 88.9(3)
P1 C1 N1 C3 155.9(3)
P1 C1 N1 C2 -76.7(3)
C2 N1 C3 C4 127.5(4)
C1 N1 C3 C4 -106.4(4)
C2 N1 C3 C8 -54.7(4)
C1 N1 C3 C8 71.3(4)
C8 C3 C4 C5 3.3(6)
N1 C3 C4 C5 -179.0(3)
C8 C3 C4 C9 -175.9(4)
N1 C3 C4 C9 1.9(6)
C3 C4 C5 C6 -2.5(6)
C9 C4 C5 C6 176.7(4)
C4 C5 C6 C7 0.3(7)
C5 C6 C7 C8 1.1(7)
C6 C7 C8 O3 179.4(4)
C6 C7 C8 C3 -0.3(6)
C4 C3 C8 O3 178.4(3)
N1 C3 C8 O3 0.6(5)
C4 C3 C8 C7 -1.9(6)
N1 C3 C8 C7 -179.7(3)
C3 C4 C9 O2 170.4(4)
C5 C4 C9 O2 -8.8(6)
C3 C4 C9 O1 -8.8(6)
C5 C4 C9 O1 172.0(4)
C7 C8 O3 C10 -6.9(6)
C3 C8 O3 C10 172.7(4)
C17 P1 C11 C12 4.8(5)
C1 P1 C11 C12 112.1(4)
Pd1 P1 C11 C12 -119.3(4)
C17 P1 C11 C16 -174.3(5)
C1 P1 C11 C16 -66.9(5)
Pd1 P1 C11 C16 61.6(5)
C16 C11 C12 C13 -1.0(8)
P1 C11 C12 C13 179.9(4)
C11 C12 C13 C14 -0.5(10)
C12 C13 C14 C15 2.6(13)
C13 C14 C15 C16 -3.1(16)
C14 C15 C16 C11 1.6(15)
C12 C11 C16 C15 0.5(11)
P1 C11 C16 C15 179.6(7)
C11 P1 C17 C18 58.3(4)
C1 P1 C17 C18 -45.1(4)
Pd1 P1 C17 C18 -171.2(3)
C11 P1 C17 C22 -123.9(3)
C1 P1 C17 C22 132.6(3)
Pd1 P1 C17 C22 6.5(3)
C22 C17 C18 C19 0.3(6)
P1 C17 C18 C19 178.0(3)
C17 C18 C19 C20 -0.4(7)
C18 C19 C20 C21 0.3(7)
C19 C20 C21 C22 0.0(7)
C20 C21 C22 C17 -0.1(6)
C18 C17 C22 C21 0.0(6)
P1 C17 C22 C21 -177.8(3)
C29 P2 C23 C28 101.3(4)
C2 P2 C23 C28 -154.8(3)
Pd1 P2 C23 C28 -29.3(4)
C29 P2 C23 C24 -75.6(4)
C2 P2 C23 C24 28.2(4)
Pd1 P2 C23 C24 153.8(3)
C28 C23 C24 C25 -0.4(7)
P2 C23 C24 C25 176.5(4)
C23 C24 C25 C26 0.0(7)
C24 C25 C26 C27 0.5(8)
C25 C26 C27 C28 -0.5(8)
C26 C27 C28 C23 0.0(8)
C24 C23 C28 C27 0.4(7)
P2 C23 C28 C27 -176.6(4)
C23 P2 C29 C30 -140.3(3)
C2 P2 C29 C30 111.7(3)
Pd1 P2 C29 C30 -9.7(4)
C23 P2 C29 C34 41.3(4)
C2 P2 C29 C34 -66.7(4)
Pd1 P2 C29 C34 171.9(3)
C34 C29 C30 C31 -0.1(6)
P2 C29 C30 C31 -178.6(3)
C29 C30 C31 C32 0.3(7)
C30 C31 C32 C33 -0.2(7)
C31 C32 C33 C34 -0.1(7)
C32 C33 C34 C29 0.3(6)
C30 C29 C34 C33 -0.2(6)
P2 C29 C34 C33 178.2(3)
